data_7231491
loop_
_publ_author_name
'Bai, Nannan'
'Gao, Ruicheng'
'Wang, Haihua'
'Wu, Yunlong'
'Hou, Lei'
'Wang, Yao-Yu'

_publ_section_title
;
 Five transition metal coordination polymers driven by a semirigid
 trifunctional nicotinic acid ligand: selective adsorption and magnetic
 properties
;
_journal_issue 38
_journal_name_full CrystEngComm
_journal_page_first 5726
_journal_paper_doi 10.1039/C8CE01003J
_journal_volume 20
_journal_year 2018
_chemical_formula_moiety 'C24 H18 Co N3 O9'
_chemical_formula_sum 'C24 H18 Co N3 O9'
_chemical_formula_weight 551.34
_space_group_crystal_system triclinic
_space_group_IT_number 2
_space_group_name_Hall '-P 1'
_space_group_name_H-M_alt 'P -1'
_symmetry_space_group_name_Hall '-P 1'
_symmetry_space_group_name_H-M 'P -1'
_atom_sites_solution_hydrogens mixed
_audit_creation_date 2017-05-05
_audit_creation_method
;
Olex2 1.2-beta
(compiled 2016.09.09 svn.r3337 for OlexSys, GUI svn.r5227)
;
_audit_update_record
;
2017-12-31 deposited with the CCDC.
2018-08-07 downloaded from the CCDC.
;
_cell_angle_alpha 109.368(3)
_cell_angle_beta 100.819(3)
_cell_angle_gamma 102.451(3)
_cell_formula_units_Z 2
_cell_length_a 7.5476(13)
_cell_length_b 11.701(2)
_cell_length_c 14.477(3)
_cell_measurement_reflns_used 2224
_cell_measurement_temperature 100
_cell_measurement_theta_max 28.14
_cell_measurement_theta_min 2.86
_cell_volume 1130.2(4)
_computing_cell_refinement 'SAINT v8.34A (Bruker, 2013)'
_computing_data_reduction 'SAINT v8.34A (Bruker, 2013)'
_computing_molecular_graphics 'Olex2 (Dolomanov et al., 2009)'
_computing_publication_material 'Olex2 (Dolomanov et al., 2009)'
_computing_structure_refinement 'ShelXL (Sheldrick, 2015)'
_computing_structure_solution 'SHELXS-97 (Sheldrick, 2008)'
_diffrn_ambient_temperature 100
_diffrn_measured_fraction_theta_full 0.972
_diffrn_measured_fraction_theta_max 0.972
_diffrn_measurement_device_type 'Bruker APEX-II CCD'
_diffrn_measurement_method '\f and \w scans'
_diffrn_radiation_type MoK\a
_diffrn_radiation_wavelength 0.71073
_diffrn_reflns_av_R_equivalents 0.0242
_diffrn_reflns_av_unetI/netI 0.0490
_diffrn_reflns_Laue_measured_fraction_full 0.972
_diffrn_reflns_Laue_measured_fraction_max 0.972
_diffrn_reflns_limit_h_max 8
_diffrn_reflns_limit_h_min -9
_diffrn_reflns_limit_k_max 11
_diffrn_reflns_limit_k_min -14
_diffrn_reflns_limit_l_max 17
_diffrn_reflns_limit_l_min -13
_diffrn_reflns_number 5934
_diffrn_reflns_point_group_measured_fraction_full 0.972
_diffrn_reflns_point_group_measured_fraction_max 0.972
_diffrn_reflns_theta_full 25.242
_diffrn_reflns_theta_max 25.679
_diffrn_reflns_theta_min 1.554
_diffrn_standards_number 0
_exptl_absorpt_coefficient_mu 0.823
_exptl_absorpt_correction_T_max 0.7457
_exptl_absorpt_correction_T_min 0.6533
_exptl_absorpt_correction_type multi-scan
_exptl_absorpt_process_details
;
SADABS-2014/5 (Bruker,2014/5) was used for absorption correction.
wR2(int) was 0.0529 before and 0.0379 after correction.
The Ratio of minimum to maximum transmission is 0.8761.
The \l/2 correction factor is 0.00150.
;
_exptl_crystal_colour colourless
_exptl_crystal_colour_primary colourless
_exptl_crystal_density_diffrn 1.620
_exptl_crystal_density_method 'not measured'
_exptl_crystal_description block
_exptl_crystal_F_000 564
_refine_diff_density_max 1.190
_refine_diff_density_min -1.277
_refine_diff_density_rms 0.253
_refine_ls_extinction_method none
_refine_ls_goodness_of_fit_ref 1.166
_refine_ls_hydrogen_treatment constr
_refine_ls_matrix_type full
_refine_ls_number_parameters 334
_refine_ls_number_reflns 4176
_refine_ls_number_restraints 0
_refine_ls_restrained_S_all 1.166
_refine_ls_R_factor_all 0.0922
_refine_ls_R_factor_gt 0.0690
_refine_ls_shift/su_max 0.001
_refine_ls_shift/su_mean 0.000
_refine_ls_structure_factor_coef Fsqd
_refine_ls_weighting_details 'w=1/[\s^2^(Fo^2^)+(0.2000P)^2^] where P=(Fo^2^+2Fc^2^)/3'
_refine_ls_weighting_scheme calc
_refine_ls_wR_factor_gt 0.1950
_refine_ls_wR_factor_ref 0.2775
_reflns_Friedel_coverage 0.000
_reflns_number_gt 3414
_reflns_number_total 4176
_reflns_threshold_expression 'I > 2\s(I)'
_cod_data_source_file c8ce01003j2.cif
_cod_data_source_block a
_cod_depositor_comments 'Adding full bibliography for 7231489--7231493.cif.'
_cod_database_code 7231491
_shelx_space_group_comment
;
The symmetry employed for this shelxl refinement is uniquely defined
by the following loop, which should always be used as a source of
symmetry information in preference to the above space-group names.
They are only intended as comments.
;
_olex2_refinement_description
;
1. Fixed Uiso
 At 1.2 times of:
  All C(H) groups
 At 1.5 times of:
  All O(H,H) groups
2.a Riding coordinates:
 O8(H8A,H8B), O9(H9A,H9B)
2.b Aromatic/amide H refined with riding coordinates:
 C3(H3), C4(H4), C7(H7), C12(H12), C13(H13), C14(H14), C15(H15), C16(H16),
 C18(H18), C19(H19), C21(H21), C22(H22), C23(H23), C24(H24)
;
_shelx_shelxl_version_number 2014/7
_olex2_submission_special_instructions 'No special instructions were received'

loop_
_space_group_symop_operation_xyz
'x, y, z'
'-x, -y, -z'

loop_
_atom_site_label
_atom_site_type_symbol
_atom_site_fract_x
_atom_site_fract_y
_atom_site_fract_z
_atom_site_U_iso_or_equiv
_atom_site_adp_type
_atom_site_occupancy
_atom_site_site_symmetry_order
_atom_site_calc_flag
_atom_site_refinement_flags_posn
Co1 Co 0.43389(8) 0.52785(5) 0.76491(5) 0.0197(3) Uani 1 1 d .
O1 O 0.3070(5) 0.5151(3) 0.8795(3) 0.0241(8) Uani 1 1 d .
O2 O 0.0096(5) 0.3956(4) 0.7926(3) 0.0339(9) Uani 1 1 d .
O3 O -0.1316(5) 0.1464(3) 1.0194(3) 0.0291(9) Uani 1 1 d .
O4 O -0.5307(5) -0.2750(3) 0.8020(3) 0.0304(9) Uani 1 1 d .
O5 O -0.8056(7) -0.2737(4) 0.7226(5) 0.0696(19) Uani 1 1 d .
O6 O -0.9990(7) -0.1347(5) 0.7244(5) 0.077(2) Uani 1 1 d .
O7 O -0.9760(6) 0.0613(4) 0.7947(4) 0.0627(16) Uani 1 1 d .
O8 O 0.5609(6) 0.5355(3) 0.6464(3) 0.0332(9) Uani 1 1 d .
H8A H 0.4956 0.5611 0.6046 0.050 Uiso 1 1 d R
H8B H 0.5665 0.4602 0.6104 0.050 Uiso 1 1 d R
O9 O 0.1573(5) 0.4792(3) 0.6658(3) 0.0283(9) Uani 1 1 d .
H9A H 0.1367 0.5450 0.6543 0.042 Uiso 1 1 d R
H9B H 0.0704 0.4522 0.6927 0.042 Uiso 1 1 d R
N1 N 0.2966(6) 0.4103(4) 1.1214(3) 0.0219(9) Uani 1 1 d .
N2 N 0.4186(6) 0.3268(4) 0.7145(3) 0.0232(9) Uani 1 1 d .
N3 N 0.4332(8) -0.3129(5) 0.5109(4) 0.0438(13) Uani 1 1 d .
C1 C 0.1460(7) 0.4389(5) 0.8674(4) 0.0258(11) Uani 1 1 d .
C2 C 0.1372(6) 0.3989(4) 0.9558(4) 0.0216(10) Uani 1 1 d .
C3 C 0.2871(7) 0.4539(4) 1.0467(4) 0.0224(10) Uani 1 1 d .
H3 H 0.3861 0.5255 1.0552 0.027 Uiso 1 1 calc R
C4 C 0.1523(7) 0.3116(5) 1.1105(4) 0.0259(11) Uani 1 1 d .
H4 H 0.1557 0.2811 1.1638 0.031 Uiso 1 1 calc R
C5 C -0.0021(6) 0.2526(4) 1.0231(4) 0.0198(10) Uani 1 1 d .
C6 C -0.3149(6) 0.1070(4) 0.9561(3) 0.0177(10) Uani 1 1 d .
C7 C -0.3921(7) -0.0217(4) 0.8970(4) 0.0201(10) Uani 1 1 d .
H7 H -0.3142 -0.0757 0.8959 0.024 Uiso 1 1 calc R
C8 C -0.5811(7) -0.0741(4) 0.8390(4) 0.0191(10) Uani 1 1 d .
C9 C -0.6449(7) -0.2178(4) 0.7839(4) 0.0234(11) Uani 1 1 d .
C10 C -0.6946(7) 0.0085(4) 0.8403(4) 0.0214(10) Uani 1 1 d .
C11 C -0.9044(7) -0.0215(5) 0.7847(5) 0.0326(13) Uani 1 1 d .
C12 C -0.6088(7) 0.1391(5) 0.9006(4) 0.0261(11) Uani 1 1 d .
H12 H -0.6835 0.1950 0.9015 0.031 Uiso 1 1 calc R
C13 C -0.4226(7) 0.1895(5) 0.9583(4) 0.0252(11) Uani 1 1 d .
H13 H -0.3697 0.2779 0.9982 0.030 Uiso 1 1 calc R
C14 C -0.0099(6) 0.2972(4) 0.9449(4) 0.0185(10) Uani 1 1 d .
H14 H -0.1142 0.2586 0.8852 0.022 Uiso 1 1 calc R
C15 C 0.5790(8) 0.2972(5) 0.7219(5) 0.0342(13) Uani 1 1 d .
H15 H 0.6941 0.3646 0.7536 0.041 Uiso 1 1 calc R
C16 C 0.5892(8) 0.1748(5) 0.6864(5) 0.0340(13) Uani 1 1 d .
H16 H 0.7087 0.1597 0.6952 0.041 Uiso 1 1 calc R
C17 C 0.4229(7) 0.0727(5) 0.6374(4) 0.0225(11) Uani 1 1 d .
C18 C 0.2570(8) 0.1072(5) 0.6317(4) 0.0312(12) Uani 1 1 d .
H18 H 0.1388 0.0426 0.6008 0.037 Uiso 1 1 calc R
C19 C 0.2596(7) 0.2317(5) 0.6693(5) 0.0336(13) Uani 1 1 d .
H19 H 0.1427 0.2505 0.6627 0.040 Uiso 1 1 calc R
C20 C 0.4243(7) -0.0607(5) 0.5953(4) 0.0239(11) Uani 1 1 d .
C21 C 0.5922(8) -0.0919(5) 0.6124(5) 0.0366(14) Uani 1 1 d .
H21 H 0.7080 -0.0285 0.6540 0.044 Uiso 1 1 calc R
C22 C 0.5854(9) -0.2192(5) 0.5666(5) 0.0416(15) Uani 1 1 d .
H22 H 0.7014 -0.2388 0.5769 0.050 Uiso 1 1 calc R
C23 C 0.2754(9) -0.2819(6) 0.4990(5) 0.0506(18) Uani 1 1 d .
H23 H 0.1611 -0.3484 0.4606 0.061 Uiso 1 1 calc R
C24 C 0.2637(8) -0.1615(6) 0.5377(5) 0.0393(14) Uani 1 1 d .
H24 H 0.1443 -0.1467 0.5250 0.047 Uiso 1 1 calc R

loop_
_atom_site_aniso_label
_atom_site_aniso_U_11
_atom_site_aniso_U_22
_atom_site_aniso_U_33
_atom_site_aniso_U_23
_atom_site_aniso_U_13
_atom_site_aniso_U_12
Co1 0.0160(5) 0.0143(4) 0.0236(5) 0.0051(3) 0.0018(3) 0.0013(3)
O1 0.0149(17) 0.0270(19) 0.0255(18) 0.0121(15) 0.0025(14) -0.0033(14)
O2 0.0154(18) 0.040(2) 0.039(2) 0.0177(19) -0.0022(16) -0.0013(16)
O3 0.0181(18) 0.0258(19) 0.039(2) 0.0208(17) -0.0021(15) -0.0073(15)
O4 0.0223(19) 0.0138(17) 0.045(2) 0.0033(16) 0.0012(17) 0.0054(15)
O5 0.043(3) 0.023(2) 0.100(4) 0.010(2) -0.041(3) 0.001(2)
O6 0.034(3) 0.041(3) 0.111(5) 0.010(3) -0.039(3) 0.003(2)
O7 0.035(3) 0.044(3) 0.080(4) -0.008(3) -0.006(2) 0.024(2)
O8 0.050(3) 0.026(2) 0.029(2) 0.0115(17) 0.0170(19) 0.0159(18)
O9 0.0251(19) 0.0158(17) 0.031(2) 0.0020(15) -0.0039(15) 0.0015(15)
N1 0.017(2) 0.020(2) 0.019(2) 0.0037(17) -0.0017(16) 0.0015(17)
N2 0.023(2) 0.016(2) 0.026(2) 0.0056(17) 0.0021(18) 0.0049(17)
N3 0.053(3) 0.028(3) 0.050(3) 0.011(2) 0.013(3) 0.022(2)
C1 0.015(2) 0.026(3) 0.036(3) 0.012(2) 0.004(2) 0.009(2)
C2 0.012(2) 0.022(2) 0.032(3) 0.011(2) 0.006(2) 0.0066(19)
C3 0.014(2) 0.016(2) 0.031(3) 0.005(2) 0.003(2) 0.0019(18)
C4 0.021(3) 0.023(3) 0.035(3) 0.018(2) 0.006(2) 0.002(2)
C5 0.015(2) 0.006(2) 0.032(3) 0.0035(19) 0.0054(19) -0.0028(17)
C6 0.012(2) 0.019(2) 0.023(2) 0.0111(19) 0.0063(18) -0.0011(18)
C7 0.020(2) 0.016(2) 0.025(2) 0.010(2) 0.008(2) 0.0026(19)
C8 0.019(2) 0.014(2) 0.019(2) 0.0029(19) 0.0030(19) 0.0015(18)
C9 0.026(3) 0.013(2) 0.026(3) 0.008(2) 0.000(2) -0.0003(19)
C10 0.016(2) 0.017(2) 0.024(2) 0.0031(19) 0.0013(19) 0.0035(19)
C11 0.019(3) 0.035(3) 0.043(3) 0.016(3) 0.005(2) 0.009(2)
C12 0.027(3) 0.016(2) 0.034(3) 0.006(2) 0.009(2) 0.008(2)
C13 0.029(3) 0.013(2) 0.030(3) 0.006(2) 0.009(2) 0.002(2)
C14 0.015(2) 0.009(2) 0.023(2) 0.0013(18) -0.0003(18) 0.0002(17)
C15 0.019(3) 0.029(3) 0.050(3) 0.016(3) 0.002(2) 0.002(2)
C16 0.019(3) 0.024(3) 0.046(3) 0.003(2) -0.001(2) 0.007(2)
C17 0.021(2) 0.021(2) 0.023(2) 0.007(2) 0.006(2) 0.004(2)
C18 0.023(3) 0.020(3) 0.040(3) 0.008(2) 0.000(2) 0.001(2)
C19 0.019(3) 0.029(3) 0.052(4) 0.014(3) 0.006(2) 0.011(2)
C20 0.028(3) 0.021(2) 0.021(2) 0.007(2) 0.004(2) 0.007(2)
C21 0.028(3) 0.022(3) 0.050(4) 0.006(3) 0.002(3) 0.009(2)
C22 0.032(3) 0.026(3) 0.057(4) 0.009(3) 0.000(3) 0.012(2)
C23 0.036(4) 0.040(4) 0.055(4) 0.006(3) -0.004(3) 0.006(3)
C24 0.027(3) 0.035(3) 0.047(4) 0.012(3) 0.001(3) 0.008(2)

loop_
_atom_type_symbol
_atom_type_description
_atom_type_scat_dispersion_real
_atom_type_scat_dispersion_imag
_atom_type_scat_source
C C 0.0030 0.0020 'International Tables Vol C Tables 4.2.6.8 and 6.1.1.4'
H H 0.0000 0.0000 'International Tables Vol C Tables 4.2.6.8 and 6.1.1.4'
Co Co 0.3490 0.9720 'International Tables Vol C Tables 4.2.6.8 and 6.1.1.4'
N N 0.0060 0.0030 'International Tables Vol C Tables 4.2.6.8 and 6.1.1.4'
O O 0.0110 0.0060 'International Tables Vol C Tables 4.2.6.8 and 6.1.1.4'

loop_
_geom_angle_atom_site_label_1
_geom_angle_atom_site_label_2
_geom_angle_atom_site_label_3
_geom_angle
_geom_angle_site_symmetry_1
_geom_angle_site_symmetry_3
O1 Co1 O4 95.83(15) . 1_665
O1 Co1 O8 178.50(13) . .
O1 Co1 O9 88.02(15) . .
O1 Co1 N1 87.04(15) . 2_667
O1 Co1 N2 90.96(15) . .
O4 Co1 O8 85.63(15) 1_665 .
O4 Co1 O9 91.11(14) 1_665 .
O4 Co1 N1 85.45(15) 1_665 2_667
O4 Co1 N2 173.11(15) 1_665 .
O8 Co1 O9 91.62(16) . .
O8 Co1 N1 93.43(16) . 2_667
O8 Co1 N2 87.58(15) . .
O9 Co1 N1 173.66(15) . 2_667
O9 Co1 N2 90.25(14) . .
N1 Co1 N2 93.80(15) 2_667 .
C1 O1 Co1 126.8(3) . .
C5 O3 C6 119.2(4) . .
C9 O4 Co1 131.3(3) . 1_445
Co1 O8 H8A 111.2 . .
Co1 O8 H8B 110.6 . .
H8A O8 H8B 107.7 . .
Co1 O9 H9A 111.3 . .
Co1 O9 H9B 110.9 . .
H9A O9 H9B 107.7 . .
C3 N1 Co1 117.9(3) . 2_667
C3 N1 C4 118.1(4) . .
C4 N1 Co1 122.5(3) . 2_667
C15 N2 Co1 118.2(3) . .
C15 N2 C19 117.1(5) . .
C19 N2 Co1 124.4(4) . .
C22 N3 C23 115.4(5) . .
O1 C1 C2 113.7(4) . .
O2 C1 O1 126.6(5) . .
O2 C1 C2 119.7(4) . .
C3 C2 C1 121.3(4) . .
C14 C2 C1 120.0(4) . .
C14 C2 C3 118.3(5) . .
N1 C3 C2 123.3(4) . .
N1 C3 H3 118.4 . .
C2 C3 H3 118.4 . .
N1 C4 H4 119.0 . .
N1 C4 C5 122.0(5) . .
C5 C4 H4 119.0 . .
O3 C5 C4 115.4(4) . .
O3 C5 C14 124.9(4) . .
C14 C5 C4 119.6(4) . .
C7 C6 O3 116.7(4) . .
C7 C6 C13 120.9(4) . .
C13 C6 O3 122.1(4) . .
C6 C7 H7 119.1 . .
C6 C7 C8 121.8(5) . .
C8 C7 H7 119.1 . .
C7 C8 C9 114.7(4) . .
C7 C8 C10 118.3(4) . .
C10 C8 C9 126.9(4) . .
O4 C9 O5 122.4(5) . .
O4 C9 C8 117.3(4) . .
O5 C9 C8 120.3(5) . .
C8 C10 C11 129.9(4) . .
C12 C10 C8 117.8(4) . .
C12 C10 C11 112.4(4) . .
O6 C11 C10 119.7(5) . .
O7 C11 O6 119.9(5) . .
O7 C11 C10 120.3(5) . .
C10 C12 H12 118.3 . .
C13 C12 C10 123.4(5) . .
C13 C12 H12 118.3 . .
C6 C13 H13 121.1 . .
C12 C13 C6 117.8(4) . .
C12 C13 H13 121.1 . .
C2 C14 C5 118.7(4) . .
C2 C14 H14 120.7 . .
C5 C14 H14 120.7 . .
N2 C15 H15 118.0 . .
N2 C15 C16 124.1(5) . .
C16 C15 H15 118.0 . .
C15 C16 H16 120.1 . .
C15 C16 C17 119.9(5) . .
C17 C16 H16 120.1 . .
C16 C17 C20 122.5(5) . .
C18 C17 C16 114.5(5) . .
C18 C17 C20 123.0(4) . .
C17 C18 H18 119.1 . .
C19 C18 C17 121.8(5) . .
C19 C18 H18 119.1 . .
N2 C19 C18 122.6(5) . .
N2 C19 H19 118.7 . .
C18 C19 H19 118.7 . .
C21 C20 C17 120.9(5) . .
C24 C20 C17 123.4(5) . .
C24 C20 C21 115.7(5) . .
C20 C21 H21 121.0 . .
C20 C21 C22 118.1(5) . .
C22 C21 H21 121.0 . .
N3 C22 C21 125.4(6) . .
N3 C22 H22 117.3 . .
C21 C22 H22 117.3 . .
N3 C23 H23 117.6 . .
N3 C23 C24 124.8(6) . .
C24 C23 H23 117.6 . .
C20 C24 H24 119.8 . .
C23 C24 C20 120.5(6) . .
C23 C24 H24 119.8 . .

loop_
_geom_bond_atom_site_label_1
_geom_bond_atom_site_label_2
_geom_bond_distance
_geom_bond_site_symmetry_2
Co1 O1 2.096(3) .
Co1 O4 2.130(4) 1_665
Co1 O8 2.134(4) .
Co1 O9 2.136(4) .
Co1 N1 2.165(4) 2_667
Co1 N2 2.189(4) .
O1 C1 1.285(6) .
O2 C1 1.217(6) .
O3 C5 1.384(5) .
O3 C6 1.391(5) .
O4 Co1 2.131(4) 1_445
O4 C9 1.242(6) .
O5 C9 1.246(6) .
O6 C11 1.272(7) .
O7 C11 1.189(7) .
O8 H8A 0.8779 .
O8 H8B 0.8772 .
O9 H9A 0.8784 .
O9 H9B 0.8773 .
N1 Co1 2.165(4) 2_667
N1 C3 1.337(7) .
N1 C4 1.349(6) .
N2 C15 1.324(7) .
N2 C19 1.324(6) .
N3 C22 1.301(8) .
N3 C23 1.316(8) .
C1 C2 1.509(7) .
C2 C3 1.411(7) .
C2 C14 1.383(6) .
C3 H3 0.9500 .
C4 H4 0.9500 .
C4 C5 1.398(7) .
C5 C14 1.393(7) .
C6 C7 1.386(6) .
C6 C13 1.386(7) .
C7 H7 0.9500 .
C7 C8 1.395(7) .
C8 C9 1.521(6) .
C8 C10 1.421(7) .
C10 C11 1.540(7) .
C10 C12 1.411(7) .
C12 H12 0.9500 .
C12 C13 1.377(7) .
C13 H13 0.9500 .
C14 H14 0.9500 .
C15 H15 0.9500 .
C15 C16 1.376(8) .
C16 H16 0.9500 .
C16 C17 1.401(7) .
C17 C18 1.393(7) .
C17 C20 1.478(7) .
C18 H18 0.9500 .
C18 C19 1.370(8) .
C19 H19 0.9500 .
C20 C21 1.393(8) .
C20 C24 1.381(7) .
C21 H21 0.9500 .
C21 C22 1.401(8) .
C22 H22 0.9500 .
C23 H23 0.9500 .
C23 C24 1.361(9) .
C24 H24 0.9500 .

loop_
_geom_torsion_atom_site_label_1
_geom_torsion_atom_site_label_2
_geom_torsion_atom_site_label_3
_geom_torsion_atom_site_label_4
_geom_torsion
_geom_torsion_site_symmetry_1
Co1 O1 C1 O2 -29.4(8) .
Co1 O1 C1 C2 148.0(3) .
Co1 O4 C9 O5 -12.0(9) 1_445
Co1 O4 C9 C8 168.5(3) 1_445
Co1 N1 C3 C2 164.0(4) 2_667
Co1 N1 C4 C5 -164.0(4) 2_667
Co1 N2 C15 C16 -175.2(5) .
Co1 N2 C19 C18 174.7(4) .
O1 C1 C2 C3 7.1(7) .
O1 C1 C2 C14 -165.9(4) .
O2 C1 C2 C3 -175.3(5) .
O2 C1 C2 C14 11.7(7) .
O3 C5 C14 C2 -175.0(4) .
O3 C6 C7 C8 173.0(4) .
O3 C6 C13 C12 -173.3(4) .
N1 C4 C5 O3 175.1(5) .
N1 C4 C5 C14 -0.7(7) .
N2 C15 C16 C17 1.2(10) .
N3 C23 C24 C20 -0.7(12) .
C1 C2 C3 N1 -171.1(5) .
C1 C2 C14 C5 172.2(4) .
C3 N1 C4 C5 1.6(7) .
C3 C2 C14 C5 -1.0(7) .
C4 N1 C3 C2 -2.3(7) .
C4 C5 C14 C2 0.4(7) .
C5 O3 C6 C7 134.7(4) .
C5 O3 C6 C13 -51.1(6) .
C6 O3 C5 C4 158.7(4) .
C6 O3 C5 C14 -25.8(7) .
C6 C7 C8 C9 -176.5(4) .
C6 C7 C8 C10 1.0(7) .
C7 C6 C13 C12 0.7(7) .
C7 C8 C9 O4 6.0(7) .
C7 C8 C9 O5 -173.5(6) .
C7 C8 C10 C11 179.8(5) .
C7 C8 C10 C12 -0.1(7) .
C8 C10 C11 O6 -2.5(9) .
C8 C10 C11 O7 -179.6(6) .
C8 C10 C12 C13 -0.5(8) .
C9 C8 C10 C11 -3.0(9) .
C9 C8 C10 C12 177.0(5) .
C10 C8 C9 O4 -171.3(5) .
C10 C8 C9 O5 9.2(8) .
C10 C12 C13 C6 0.2(8) .
C11 C10 C12 C13 179.5(5) .
C12 C10 C11 O6 177.5(6) .
C12 C10 C11 O7 0.4(8) .
C13 C6 C7 C8 -1.3(7) .
C14 C2 C3 N1 2.0(7) .
C15 N2 C19 C18 0.4(9) .
C15 C16 C17 C18 -1.6(8) .
C15 C16 C17 C20 178.4(5) .
C16 C17 C18 C19 1.5(8) .
C16 C17 C20 C21 7.0(8) .
C16 C17 C20 C24 -173.1(6) .
C17 C18 C19 N2 -0.9(9) .
C17 C20 C21 C22 -177.1(5) .
C17 C20 C24 C23 178.3(6) .
C18 C17 C20 C21 -173.0(6) .
C18 C17 C20 C24 6.9(8) .
C19 N2 C15 C16 -0.5(9) .
C20 C17 C18 C19 -178.5(5) .
C20 C21 C22 N3 -2.1(11) .
C21 C20 C24 C23 -1.8(9) .
C22 N3 C23 C24 1.9(11) .
C23 N3 C22 C21 -0.4(10) .
C24 C20 C21 C22 3.0(9) .
